data_2012874
loop_
_publ_author_name
'G\"orbitz, Carl Henrik'

_publ_section_title
;
 <i>N</i>-(<small>L</small>-2-Aminobutyryl)-<small>L</small>-alanine
 and 2-(<small>L</small>-alanylamino)-<small>L</small>-butyric acid
 0.33-hydrate
;
_journal_issue 8
_journal_name_full 'Acta Crystallographica Section C'
_journal_page_first o533
_journal_page_last o536
_journal_paper_doi 10.1107/S0108270102011691
_journal_volume 58
_journal_year 2002
_chemical_formula_moiety 'C7 H14 N2 O3'
_chemical_formula_sum 'C7 H14 N2 O3'
_chemical_formula_weight 174.20
_chemical_name_systematic
;
N-(L-2-aminobutyryl)-L-alanine
;
_space_group_IT_number 79
_symmetry_cell_setting tetragonal
_symmetry_space_group_name_Hall 'I 4'
_symmetry_space_group_name_H-M 'I 4'
_atom_sites_solution_hydrogens geom
_atom_sites_solution_primary direct
_atom_sites_solution_secondary difmap
_audit_creation_method SHELXL97
_cell_angle_alpha 90
_cell_angle_beta 90
_cell_angle_gamma 90
_cell_formula_units_Z 8
_cell_length_a 17.9290(12)
_cell_length_b 17.9290(12)
_cell_length_c 5.2196(5)
_cell_measurement_reflns_used 3540
_cell_measurement_temperature 105(2)
_cell_measurement_theta_max 27.09
_cell_measurement_theta_min 1.61
_cell_volume 1677.8(2)
_computing_cell_refinement 'SAINT (Bruker, 1998)'
_computing_data_collection 'SMART (Bruker, 1998)'
_computing_data_reduction SAINT
_computing_molecular_graphics SHELXTL
_computing_publication_material SHELXTL
_computing_structure_refinement SHELXTL
_computing_structure_solution 'SHELXTL (Bruker, 2000)'
_diffrn_ambient_temperature 293(2)
_diffrn_detector_area_resol_mean 8.3
_diffrn_measured_fraction_theta_full 0.999
_diffrn_measured_fraction_theta_max 0.999
_diffrn_measurement_device_type 'Bruker SMART CCD area-detector'
_diffrn_measurement_method 'Sets of exposures each taken over 0.3\% \w rotation'
_diffrn_radiation_monochromator graphite
_diffrn_radiation_source 'fine-focus sealed tube'
_diffrn_radiation_type MoK\a
_diffrn_radiation_wavelength 0.71073
_diffrn_reflns_av_R_equivalents 0.041
_diffrn_reflns_av_sigmaI/netI 0.024
_diffrn_reflns_limit_h_max 16
_diffrn_reflns_limit_h_min -22
_diffrn_reflns_limit_k_max 22
_diffrn_reflns_limit_k_min -22
_diffrn_reflns_limit_l_max 6
_diffrn_reflns_limit_l_min -6
_diffrn_reflns_number 5085
_diffrn_reflns_theta_full 27.09
_diffrn_reflns_theta_max 27.09
_diffrn_reflns_theta_min 1.61
_diffrn_standards_decay_% none
_exptl_absorpt_coefficient_mu 0.108
_exptl_absorpt_correction_T_max 0.995
_exptl_absorpt_correction_T_min 0.932
_exptl_absorpt_correction_type empirical
_exptl_absorpt_process_details '(SADABS; Sheldrick, 1996)'
_exptl_crystal_colour colourless
_exptl_crystal_density_diffrn 1.379
_exptl_crystal_density_meas ?
_exptl_crystal_density_method 'not measured'
_exptl_crystal_description needle
_exptl_crystal_F_000 752
_exptl_crystal_size_max 0.65
_exptl_crystal_size_mid 0.12
_exptl_crystal_size_min 0.05
_refine_diff_density_max 0.36
_refine_diff_density_min -0.39
_refine_ls_extinction_method none
_refine_ls_goodness_of_fit_ref 1.267
_refine_ls_hydrogen_treatment constr
_refine_ls_matrix_type full
_refine_ls_number_parameters 121
_refine_ls_number_reflns 1029
_refine_ls_number_restraints 13
_refine_ls_restrained_S_all 1.261
_refine_ls_R_factor_all 0.081
_refine_ls_R_factor_gt 0.079
_refine_ls_shift/su_max 0.003
_refine_ls_shift/su_mean 0.001
_refine_ls_structure_factor_coef Fsqd
_refine_ls_weighting_details 'calc w = 1/[\s^2^(Fo^2^)+(0.0203P)^2^+13.6465P] where P=(Fo^2^+2Fc^2^)/3'
_refine_ls_weighting_scheme calc
_refine_ls_wR_factor_gt 0.179
_refine_ls_wR_factor_ref 0.180
_reflns_number_gt 1001
_reflns_number_total 1029
_reflns_threshold_expression I>2\s(I)
_cod_data_source_file gd1209.cif
_cod_data_source_block I
_cod_depositor_comments
;
The following automatic conversions were performed:

'_exptl_crystal_density_meas' value 'not measured' was changed to '?'
- the value is perceived as not measured.

Automatic conversion script
Id: cif_fix_values 3008 2015-01-20 13:52:24Z robertas 
;
_cod_database_code 2012874
_cod_database_fobs_code 2012874

loop_
_symmetry_equiv_pos_as_xyz
'x, y, z'
'-x, -y, z'
'-y, x, z'
'y, -x, z'
'x+1/2, y+1/2, z+1/2'
'-x+1/2, -y+1/2, z+1/2'
'-y+1/2, x+1/2, z+1/2'
'y+1/2, -x+1/2, z+1/2'

loop_
_atom_site_label
_atom_site_fract_x
_atom_site_fract_y
_atom_site_fract_z
_atom_site_U_iso_or_equiv
_atom_site_adp_type
_atom_site_calc_flag
_atom_site_refinement_flags
_atom_site_occupancy
_atom_site_disorder_assembly
_atom_site_disorder_group
_atom_site_type_symbol
O1 0.7237(2) -0.1241(2) 0.2407(8) 0.0183(9) Uani d . 1 B . O
O2 0.7414(2) 0.1470(2) 0.2108(10) 0.0191(9) Uani d . 1 . . O
O3 0.7550(3) 0.0763(3) -0.1333(9) 0.0250(11) Uani d . 1 . . O
N1 0.7920(3) -0.1870(3) 0.6360(12) 0.0168(11) Uani d . 1 . . N
H1 0.827(3) -0.2019(7) 0.755(8) 0.025 Uiso calc R 1 . . H
H2 0.808(3) -0.2014(7) 0.476(8) 0.025 Uiso calc R 1 . . H
H3 0.747(2) -0.2088(10) 0.672(10) 0.025 Uiso calc R 1 . . H
N2 0.7187(3) -0.0067(3) 0.4167(11) 0.0162(11) Uani d . 1 B . N
H4 0.7306 0.0196 0.5483 0.019 Uiso calc R 1 . . H
C1 0.7841(3) -0.1040(3) 0.6442(12) 0.0122(11) Uani d . 1 B . C
H11 0.7567 -0.0905 0.8000 0.015 Uiso calc R 1 . . H
C2 0.8606(3) -0.0666(3) 0.6536(13) 0.0173(12) Uani d . 1 . . C
H21 0.8930 -0.0939 0.7692 0.021 Uiso calc PR 0.50 A 1 H
H22 0.8555 -0.0161 0.7179 0.021 Uiso calc PR 0.50 A 1 H
H23 0.8563 -0.0159 0.5905 0.021 Uiso calc PR 0.50 A 2 H
H24 0.8946 -0.0933 0.5419 0.021 Uiso calc PR 0.50 A 2 H
C31 0.8967(7) -0.0648(8) 0.374(3) 0.021(3) Uani d PU 0.50 B 1 C
H31 0.9445 -0.0408 0.3819 0.032 Uiso calc PR 0.50 B 1 H
H32 0.8646 -0.0377 0.2603 0.032 Uiso calc PR 0.50 B 1 H
H33 0.9027 -0.1149 0.3126 0.032 Uiso calc PR 0.50 B 1 H
C32 0.8943(8) -0.0652(7) 0.941(3) 0.019(3) Uani d PU 0.50 B 2 C
H34 0.9421 -0.0411 0.9400 0.028 Uiso calc PR 0.50 B 2 H
H35 0.8998 -0.1154 1.0027 0.028 Uiso calc PR 0.50 B 2 H
H36 0.8610 -0.0384 1.0520 0.028 Uiso calc PR 0.50 B 2 H
C4 0.7382(3) -0.0795(3) 0.4127(12) 0.0137(11) Uani d . 1 . . C
C5 0.6781(3) 0.0294(3) 0.2067(13) 0.0184(13) Uani d . 1 . . C
H51 0.6656 -0.0084 0.0781 0.022 Uiso calc R 1 B . H
C6 0.6060(4) 0.0644(4) 0.3054(15) 0.0280(16) Uani d . 1 B . C
H61 0.5730 0.0258 0.3638 0.042 Uiso calc R 1 . . H
H62 0.5825 0.0918 0.1697 0.042 Uiso calc R 1 . . H
H63 0.6171 0.0975 0.4448 0.042 Uiso calc R 1 . . H
C7 0.7291(3) 0.0887(3) 0.0812(13) 0.0153(12) Uani d . 1 B . C

loop_
_atom_site_aniso_label
_atom_site_aniso_U_11
_atom_site_aniso_U_22
_atom_site_aniso_U_33
_atom_site_aniso_U_12
_atom_site_aniso_U_13
_atom_site_aniso_U_23
O1 0.027(2) 0.019(2) 0.0091(19) -0.0028(17) -0.005(2) -0.0056(19)
O2 0.025(2) 0.0136(19) 0.019(2) -0.0019(16) -0.005(2) -0.0054(18)
O3 0.038(3) 0.022(2) 0.015(2) -0.0038(19) -0.002(2) 0.000(2)
N1 0.011(2) 0.015(2) 0.024(3) 0.0020(18) -0.003(2) 0.009(2)
N2 0.024(3) 0.010(2) 0.015(3) -0.0022(18) -0.008(2) 0.005(2)
C1 0.016(3) 0.012(2) 0.009(2) 0.0014(19) 0.002(2) 0.000(2)
C2 0.015(3) 0.018(3) 0.019(3) -0.003(2) 0.002(3) -0.004(3)
C31 0.012(5) 0.032(6) 0.020(6) -0.008(5) 0.002(5) -0.001(5)
C32 0.023(5) 0.013(5) 0.021(6) 0.003(4) -0.009(5) -0.006(5)
C4 0.013(3) 0.017(3) 0.011(3) -0.004(2) 0.001(2) 0.002(2)
C5 0.022(3) 0.013(3) 0.020(3) -0.004(2) -0.008(3) 0.009(3)
C6 0.017(3) 0.033(4) 0.035(4) 0.001(3) -0.001(3) 0.015(3)
C7 0.014(3) 0.014(3) 0.017(3) 0.002(2) -0.005(2) 0.002(2)

loop_
_atom_type_symbol
_atom_type_description
_atom_type_scat_dispersion_real
_atom_type_scat_dispersion_imag
_atom_type_scat_source
C C 0.0033 0.0016 'International Tables Vol C Tables 4.2.6.8 and 6.1.1.4'
H H 0.0000 0.0000 'International Tables Vol C Tables 4.2.6.8 and 6.1.1.4'
N N 0.0061 0.0033 'International Tables Vol C Tables 4.2.6.8 and 6.1.1.4'
O O 0.0106 0.0060 'International Tables Vol C Tables 4.2.6.8 and 6.1.1.4'

loop_
_geom_angle_atom_site_label_1
_geom_angle_atom_site_label_2
_geom_angle_atom_site_label_3
_geom_angle
_geom_angle_publ_flag
C1 N1 H1 109.5 ?
C1 N1 H2 109.5 ?
H1 N1 H2 109.5 ?
C1 N1 H3 109.5 ?
H1 N1 H3 109.5 ?
H2 N1 H3 109.5 ?
C4 N2 C5 122.9(5) ?
C4 N2 H4 118.5 ?
C5 N2 H4 118.5 ?
N1 C1 C4 108.3(5) ?
N1 C1 C2 110.6(4) ?
C4 C1 C2 112.5(5) ?
N1 C1 H11 108.4 ?
C4 C1 H11 108.4 ?
C2 C1 H11 108.4 ?
C1 C2 C31 110.1(7) ?
C1 C2 C32 111.8(7) ?
C31 C2 C32 134.1(6) ?
C1 C2 H21 109.6 ?
C31 C2 H21 109.6 ?
C1 C2 H22 109.6 ?
C31 C2 H22 109.6 ?
H21 C2 H22 108.2 ?
C1 C2 H23 109.3 ?
C32 C2 H23 109.3 ?
C1 C2 H24 109.3 ?
C32 C2 H24 109.3 ?
H23 C2 H24 107.9 ?
C2 C31 H31 109.5 ?
C2 C31 H32 109.5 ?
H31 C31 H32 109.5 ?
C2 C31 H33 109.5 ?
H31 C31 H33 109.5 ?
H32 C31 H33 109.5 ?
C2 C32 H34 109.5 ?
C2 C32 H35 109.5 ?
H34 C32 H35 109.5 ?
C2 C32 H36 109.5 ?
H34 C32 H36 109.5 ?
H35 C32 H36 109.5 ?
O1 C4 N2 125.7(6) ?
O1 C4 C1 120.4(5) ?
N2 C4 C1 113.9(5) ?
N2 C5 C6 110.5(6) ?
N2 C5 C7 109.1(5) ?
C6 C5 C7 111.2(5) ?
N2 C5 H51 108.7 ?
C6 C5 H51 108.7 ?
C7 C5 H51 108.7 ?
C5 C6 H61 109.5 ?
C5 C6 H62 109.5 ?
H61 C6 H62 109.5 ?
C5 C6 H63 109.5 ?
H61 C6 H63 109.5 ?
H62 C6 H63 109.5 ?
O3 C7 O2 124.6(6) ?
O3 C7 C5 119.0(6) yes
O2 C7 C5 116.4(6) yes

loop_
_geom_bond_atom_site_label_1
_geom_bond_atom_site_label_2
_geom_bond_site_symmetry_2
_geom_bond_distance
_geom_bond_publ_flag
O1 C4 . 1.230(7) yes
O2 C7 . 1.265(7) yes
O3 C7 . 1.233(8) yes
N1 C1 . 1.497(7) yes
N1 H1 . 0.9184 ?
N1 H2 . 0.9184 ?
N1 H3 . 0.9184 ?
N2 C4 . 1.351(7) yes
N2 C5 . 1.467(7) ?
N2 H4 . 0.8600 ?
C1 C4 . 1.526(8) ?
C1 C2 . 1.526(7) ?
C1 H11 . 0.9800 ?
C2 C31 . 1.595(14) ?
C2 C32 . 1.620(14) ?
C2 H21 . 0.9700 ?
C2 H22 . 0.9700 ?
C2 H23 . 0.9700 ?
C2 H24 . 0.9700 ?
C31 H31 . 0.9600 ?
C31 H32 . 0.9600 ?
C31 H33 . 0.9600 ?
C32 H34 . 0.9600 ?
C32 H35 . 0.9600 ?
C32 H36 . 0.9600 ?
C5 C6 . 1.527(9) ?
C5 C7 . 1.546(8) ?
C5 H51 . 0.9800 ?
C6 H61 . 0.9600 ?
C6 H62 . 0.9600 ?
C6 H63 . 0.9600 ?

loop_
_geom_hbond_atom_site_label_D
_geom_hbond_atom_site_label_H
_geom_hbond_atom_site_label_A
_geom_hbond_site_symmetry_A
_geom_hbond_distance_DH
_geom_hbond_distance_HA
_geom_hbond_distance_DA
_geom_hbond_angle_DHA
_geom_hbond_publ_flag
N1 H1 O3 3_646 0.92 1.99 2.846(7) 154 y
N1 H2 O2 3_645 0.92 1.90 2.787(7) 160 y
N1 H3 O2 8_555 0.92 1.89 2.804(6) 170 y
N2 H4 O3 1_556 0.86 2.00 2.856(7) 177 y
C1 H11 O1 1_556 0.98 2.45 3.316(7) 147 y

loop_
_geom_torsion_atom_site_label_1
_geom_torsion_atom_site_label_2
_geom_torsion_atom_site_label_3
_geom_torsion_atom_site_label_4
_geom_torsion
_geom_torsion_publ_flag
N1 C1 C4 N2 171.6(5) yes
C1 C4 N2 C5 176.5(5) yes
C4 N2 C5 C7 -114.3(6) yes
N2 C5 C7 O2 -71.7(7) yes
N1 C1 C2 C31 79.1(8) yes
N1 C1 C2 C32 -81.8(7) yes
C4 C1 C2 C31 -42.2(8) ?
C4 C1 C2 C32 156.9(6) ?
C5 N2 C4 O1 -1.6(9) ?
N1 C1 C4 O1 -10.1(7) ?
C2 C1 C4 O1 112.5(6) ?
C2 C1 C4 N2 -65.8(6) ?
C4 N2 C5 C6 123.2(6) ?
N2 C5 C7 O3 107.9(6) ?
C6 C5 C7 O3 -130.1(6) ?
C6 C5 C7 O2 50.4(7) ?
